data_7055311
loop_
_publ_author_name
'Cheng, Hong-Jian'
'Shen, Ya-Li'
'Lu, Yi-Feng'
'Ma, Ji'
'Ji, Hong-Wei'
'Yin, Wen-Yu'
'Tang, Xiao-Yan'
'Ma, Yun-Sheng'
'Yuan, Rong-Xin'

_publ_section_title
;
 Alkyl group-directed assembly of coordination polymers based on
 bis-(4-imidazol-1-yl-phenyl)-amine and their photocatalytic properties
;
_journal_issue 3
_journal_name_full 'New J. Chem.'
_journal_page_first 2479
_journal_paper_doi 10.1039/C5NJ02760H
_journal_volume 40
_journal_year 2016
_chemical_formula_moiety 'C30 H29 Cd N5 O5'
_chemical_formula_sum 'C30 H29 Cd N5 O5'
_chemical_formula_weight 651.99
_space_group_crystal_system monoclinic
_space_group_IT_number 14
_space_group_name_Hall '-P 2ybc'
_space_group_name_H-M_alt 'P 1 21/c 1'
_symmetry_space_group_name_Hall '-P 2ybc'
_symmetry_space_group_name_H-M 'P 1 21/c 1'
_atom_sites_solution_hydrogens mixed
_audit_creation_method SHELXL-2014/7
_audit_update_record
;
2015-09-12 deposited with the CCDC.
2016-01-12 downloaded from the CCDC.
;
_cell_angle_alpha 90
_cell_angle_beta 96.73(3)
_cell_angle_gamma 90
_cell_formula_units_Z 4
_cell_length_a 10.209(2)
_cell_length_b 17.349(3)
_cell_length_c 17.192(3)
_cell_measurement_reflns_used 26685
_cell_measurement_temperature 293(2)
_cell_measurement_theta_max 27.477655
_cell_measurement_theta_min 3.090418
_cell_volume 3024.0(10)
_computing_structure_refinement 'SHELXL-2014/7 (Sheldrick, 2014)'
_diffrn_ambient_temperature 293(2)
_diffrn_measured_fraction_theta_full 0.998
_diffrn_measured_fraction_theta_max 0.998
_diffrn_measurement_device_type 'Rigaku MercuryCCD area detector'
_diffrn_measurement_method \w
_diffrn_radiation_type MoK\a
_diffrn_radiation_wavelength 0.71073
_diffrn_reflns_av_R_equivalents 0.0525
_diffrn_reflns_av_unetI/netI 0.0435
_diffrn_reflns_Laue_measured_fraction_full 0.998
_diffrn_reflns_Laue_measured_fraction_max 0.998
_diffrn_reflns_limit_h_max 13
_diffrn_reflns_limit_h_min -13
_diffrn_reflns_limit_k_max 22
_diffrn_reflns_limit_k_min -22
_diffrn_reflns_limit_l_max 22
_diffrn_reflns_limit_l_min -22
_diffrn_reflns_number 30721
_diffrn_reflns_point_group_measured_fraction_full 0.998
_diffrn_reflns_point_group_measured_fraction_max 0.998
_diffrn_reflns_theta_full 25.242
_diffrn_reflns_theta_max 27.476
_diffrn_reflns_theta_min 3.091
_diffrn_source 'fine-focus sealed tube'
_exptl_absorpt_coefficient_mu 0.768
_exptl_absorpt_correction_T_max 0.858
_exptl_absorpt_correction_T_min 0.832
_exptl_absorpt_correction_type multi-scan
_exptl_absorpt_process_details 'Jacobson, R. (1998) Private communication to Rigaku Company, Tokyo, Japan.'
_exptl_crystal_colour brown
_exptl_crystal_density_diffrn 1.432
_exptl_crystal_density_method 'not measured'
_exptl_crystal_description block
_exptl_crystal_F_000 1328
_exptl_crystal_size_max 0.300
_exptl_crystal_size_mid 0.200
_exptl_crystal_size_min 0.200
_refine_diff_density_max 0.824
_refine_diff_density_min -0.535
_refine_diff_density_rms 0.083
_refine_ls_extinction_method none
_refine_ls_goodness_of_fit_ref 1.084
_refine_ls_hydrogen_treatment constr
_refine_ls_matrix_type full
_refine_ls_number_parameters 398
_refine_ls_number_reflns 6915
_refine_ls_number_restraints 36
_refine_ls_restrained_S_all 1.083
_refine_ls_R_factor_all 0.0744
_refine_ls_R_factor_gt 0.0511
_refine_ls_shift/su_max 0.001
_refine_ls_shift/su_mean 0.000
_refine_ls_structure_factor_coef Fsqd
_refine_ls_weighting_details 'w=1/[\s^2^(Fo^2^)+(0.0535P)^2^+3.4185P] where P=(Fo^2^+2Fc^2^)/3'
_refine_ls_weighting_scheme calc
_refine_ls_wR_factor_gt 0.1150
_refine_ls_wR_factor_ref 0.1239
_reflns_Friedel_coverage 0.000
_reflns_number_gt 5338
_reflns_number_total 6915
_reflns_threshold_expression 'I > 2\s(I)'
_cod_data_source_file c5nj02760h2.cif
_cod_data_source_block 4
_cod_depositor_comments 'Adding full bibliography for 7055308--7055311.cif.'
_cod_database_code 7055311
_shelx_shelxl_version_number 2014/7
_shelx_space_group_comment
;
The symmetry employed for this shelxl refinement is uniquely defined
by the following loop, which should always be used as a source of
symmetry information in preference to the above space-group names.
They are only intended as comments.
;
_shelx_estimated_absorpt_t_min 0.802
_shelx_estimated_absorpt_t_max 0.862

loop_
_space_group_symop_operation_xyz
'x, y, z'
'-x, y+1/2, -z+1/2'
'-x, -y, -z'
'x, -y-1/2, z-1/2'

loop_
_atom_site_label
_atom_site_type_symbol
_atom_site_fract_x
_atom_site_fract_y
_atom_site_fract_z
_atom_site_U_iso_or_equiv
_atom_site_adp_type
_atom_site_occupancy
_atom_site_site_symmetry_order
_atom_site_calc_flag
_atom_site_refinement_flags_posn
_atom_site_refinement_flags_adp
_atom_site_refinement_flags_occupancy
_atom_site_disorder_assembly
_atom_site_disorder_group
Cd1 Cd 0.35592(3) 0.45524(2) 0.43294(2) 0.03388(10) Uani 1 1 d . . . . .
O1 O 0.5132(3) 0.35639(18) 0.4631(2) 0.0548(8) Uani 1 1 d . . . . .
O2 O 0.6148(3) 0.46816(15) 0.45268(17) 0.0421(7) Uani 1 1 d . . . . .
O3 O 1.1063(3) 0.46083(16) 0.41959(18) 0.0450(7) Uani 1 1 d . . . . .
O4 O 1.2165(3) 0.36786(19) 0.48625(18) 0.0509(8) Uani 1 1 d . . . . .
O5 O 0.3597(5) 0.2321(3) 0.5230(3) 0.1134(17) Uani 1 1 d . . . . .
H5C H 0.4213 0.2559 0.5039 0.136 Uiso 1 1 d R U . . .
H5D H 0.3136 0.2715 0.5086 0.136 Uiso 1 1 d R U . . .
N1 N 0.3205(4) 0.3818(2) 0.3170(2) 0.0490(9) Uani 1 1 d . . . . .
N2 N 0.2657(3) 0.27218(19) 0.2557(2) 0.0392(8) Uani 1 1 d . . . . .
N3 N 0.0922(4) -0.03511(18) 0.2183(2) 0.0472(9) Uani 1 1 d . . . . .
H3A H 0.0140 -0.0393 0.1939 0.057 Uiso 1 1 calc R U . . .
N4 N 0.3303(3) -0.31880(19) 0.3100(2) 0.0424(8) Uani 1 1 d . . . . .
N5 N 0.3662(3) -0.43486(18) 0.3605(2) 0.0412(8) Uani 1 1 d . . . . .
C1 C 0.2972(5) 0.3078(2) 0.3248(3) 0.0489(11) Uani 1 1 d . . . . .
H1A H 0.3021 0.2828 0.3729 0.059 Uiso 1 1 calc R U . . .
C2 C 0.3043(5) 0.3944(3) 0.2384(3) 0.0553(12) Uani 1 1 d . . . . .
H2A H 0.3139 0.4419 0.2146 0.066 Uiso 1 1 calc R U . . .
C3 C 0.2722(5) 0.3278(3) 0.1996(3) 0.0549(12) Uani 1 1 d . . . . .
H3B H 0.2575 0.3211 0.1456 0.066 Uiso 1 1 calc R U . . .
C4 C 0.2254(4) 0.1931(2) 0.2453(2) 0.0375(9) Uani 1 1 d . . . . .
C5 C 0.1527(4) 0.1690(2) 0.1769(2) 0.0437(10) Uani 1 1 d . . . . .
H5B H 0.1303 0.2040 0.1365 0.052 Uiso 1 1 calc R U . . .
C6 C 0.1131(4) 0.0929(2) 0.1684(2) 0.0415(9) Uani 1 1 d . . . . .
H6A H 0.0655 0.0771 0.1216 0.050 Uiso 1 1 calc R U . . .
C7 C 0.1429(4) 0.0397(2) 0.2279(2) 0.0395(9) Uani 1 1 d . . . . .
C8 C 0.2169(5) 0.0647(2) 0.2967(3) 0.0515(12) Uani 1 1 d . . . . .
H8A H 0.2385 0.0300 0.3374 0.062 Uiso 1 1 calc R U . . .
C9 C 0.2587(5) 0.1403(2) 0.3053(3) 0.0484(11) Uani 1 1 d . . . . .
H9A H 0.3090 0.1559 0.3512 0.058 Uiso 1 1 calc R U . . .
C10 C 0.1545(4) -0.1035(2) 0.2439(2) 0.0382(9) Uani 1 1 d . . . . .
C11 C 0.0794(4) -0.1704(2) 0.2428(3) 0.0430(10) Uani 1 1 d . . . . .
H11A H -0.0110 -0.1676 0.2278 0.052 Uiso 1 1 calc R U . . .
C12 C 0.1360(4) -0.2413(2) 0.2635(3) 0.0439(10) Uani 1 1 d . . . . .
H12A H 0.0843 -0.2856 0.2607 0.053 Uiso 1 1 calc R U . . .
C13 C 0.2696(4) -0.2458(2) 0.2884(3) 0.0405(9) Uani 1 1 d . . . . .
C14 C 0.3459(4) -0.1799(3) 0.2905(3) 0.0544(12) Uani 1 1 d . . . . .
H14A H 0.4357 -0.1827 0.3074 0.065 Uiso 1 1 calc R U . . .
C15 C 0.2897(4) -0.1100(3) 0.2677(3) 0.0537(12) Uani 1 1 d . . . . .
H15A H 0.3427 -0.0663 0.2682 0.064 Uiso 1 1 calc R U . . .
C16 C 0.2799(4) -0.3778(2) 0.3472(2) 0.0397(9) Uani 1 1 d . . . . .
H16A H 0.1950 -0.3787 0.3617 0.048 Uiso 1 1 calc R U . . .
C17 C 0.4565(5) -0.3403(3) 0.2984(4) 0.0687(16) Uani 1 1 d . . . . .
H17A H 0.5160 -0.3115 0.2733 0.082 Uiso 1 1 calc R U . . .
C18 C 0.4774(5) -0.4106(3) 0.3300(3) 0.0640(14) Uani 1 1 d . . . . .
H18A H 0.5554 -0.4385 0.3311 0.077 Uiso 1 1 calc R U . . .
C19 C 0.6166(4) 0.3947(2) 0.4584(2) 0.0370(9) Uani 1 1 d . . . . .
C20 C 1.1094(4) 0.3976(3) 0.4554(2) 0.0392(9) Uani 1 1 d . . . . .
C21 C 0.7459(3) 0.3531(2) 0.4598(2) 0.0329(8) Uani 1 1 d . . . . .
C22 C 0.8625(3) 0.3940(2) 0.4572(2) 0.0323(8) Uani 1 1 d . . . . .
H22A H 0.8609 0.4474 0.4530 0.039 Uiso 1 1 calc R U . . .
C23 C 0.9820(4) 0.3543(2) 0.4608(2) 0.0336(8) Uani 1 1 d . . . . .
C24 C 0.9832(4) 0.2747(2) 0.4669(2) 0.0404(9) Uani 1 1 d . . . . .
H24A H 1.0637 0.2491 0.4708 0.048 Uiso 1 1 calc R U . . .
C25 C 0.8674(4) 0.2315(2) 0.4674(3) 0.0411(9) Uani 1 1 d . . . . .
C26 C 0.7487(4) 0.2728(2) 0.4643(3) 0.0397(9) Uani 1 1 d . . . . .
H26A H 0.6700 0.2461 0.4653 0.048 Uiso 1 1 calc R U . . .
C27 C 0.8709(5) 0.1440(3) 0.4707(3) 0.0603(13) Uani 1 1 d . . . . .
C28 C 0.777(3) 0.1131(11) 0.4030(15) 0.112(3) Uani 0.318(7) 1 d . U P A 1
H28A H 0.8020 0.1320 0.3545 0.168 Uiso 0.318(7) 1 calc R U P A 1
H28B H 0.7794 0.0578 0.4032 0.168 Uiso 0.318(7) 1 calc R U P A 1
H28C H 0.6886 0.1300 0.4085 0.168 Uiso 0.318(7) 1 calc R U P A 1
C28A C 0.9018(15) 0.1112(5) 0.3963(7) 0.111(2) Uani 0.682(7) 1 d . U P A 2
H28D H 0.9815 0.1339 0.3824 0.166 Uiso 0.682(7) 1 calc R U P A 2
H28E H 0.9134 0.0564 0.4019 0.166 Uiso 0.682(7) 1 calc R U P A 2
H28F H 0.8307 0.1217 0.3561 0.166 Uiso 0.682(7) 1 calc R U P A 2
C29 C 1.011(3) 0.1108(11) 0.4620(16) 0.112(3) Uani 0.318(7) 1 d . U P A 1
H29A H 1.0399 0.1292 0.4141 0.168 Uiso 0.318(7) 1 calc R U P A 1
H29B H 1.0724 0.1274 0.5055 0.168 Uiso 0.318(7) 1 calc R U P A 1
H29C H 1.0075 0.0555 0.4611 0.168 Uiso 0.318(7) 1 calc R U P A 1
C29A C 0.9760(14) 0.1163(5) 0.5377(7) 0.113(2) Uani 0.682(7) 1 d . U P A 2
H29D H 0.9563 0.1376 0.5866 0.170 Uiso 0.682(7) 1 calc R U P A 2
H29E H 0.9746 0.0611 0.5406 0.170 Uiso 0.682(7) 1 calc R U P A 2
H29F H 1.0618 0.1332 0.5273 0.170 Uiso 0.682(7) 1 calc R U P A 2
C30 C 0.831(4) 0.1144(11) 0.5450(16) 0.112(3) Uani 0.318(7) 1 d . U P A 1
H30A H 0.8340 0.0591 0.5450 0.169 Uiso 0.318(7) 1 calc R U P A 1
H30B H 0.8893 0.1339 0.5882 0.169 Uiso 0.318(7) 1 calc R U P A 1
H30C H 0.7422 0.1309 0.5500 0.169 Uiso 0.318(7) 1 calc R U P A 1
C30A C 0.7476(14) 0.1100(5) 0.4943(8) 0.113(2) Uani 0.682(7) 1 d . U P A 2
H30D H 0.7295 0.1323 0.5430 0.169 Uiso 0.682(7) 1 calc R U P A 2
H30E H 0.6756 0.1205 0.4546 0.169 Uiso 0.682(7) 1 calc R U P A 2
H30F H 0.7582 0.0553 0.5004 0.169 Uiso 0.682(7) 1 calc R U P A 2

loop_
_atom_site_aniso_label
_atom_site_aniso_U_11
_atom_site_aniso_U_22
_atom_site_aniso_U_33
_atom_site_aniso_U_23
_atom_site_aniso_U_13
_atom_site_aniso_U_12
Cd1 0.02750(15) 0.02612(15) 0.04774(18) -0.00033(13) 0.00321(11) 0.00011(11)
O1 0.0260(14) 0.0528(19) 0.086(2) -0.0017(17) 0.0069(15) -0.0007(13)
O2 0.0395(15) 0.0361(16) 0.0502(17) -0.0019(13) 0.0035(13) 0.0126(12)
O3 0.0341(15) 0.0392(16) 0.0617(19) -0.0019(14) 0.0052(13) -0.0067(12)
O4 0.0254(14) 0.070(2) 0.0563(19) 0.0084(16) 0.0025(13) 0.0004(14)
O5 0.128(4) 0.090(3) 0.126(4) 0.052(3) 0.031(3) 0.015(3)
N1 0.063(2) 0.0319(19) 0.053(2) -0.0047(16) 0.0101(19) 0.0001(17)
N2 0.0436(19) 0.0325(18) 0.0424(19) -0.0014(15) 0.0088(15) 0.0038(15)
N3 0.046(2) 0.0304(18) 0.062(2) 0.0034(16) -0.0046(18) 0.0019(15)
N4 0.0378(18) 0.0333(18) 0.057(2) 0.0093(16) 0.0100(16) 0.0016(15)
N5 0.0426(19) 0.0301(17) 0.051(2) 0.0030(15) 0.0079(16) 0.0011(14)
C1 0.067(3) 0.034(2) 0.046(3) 0.0000(19) 0.006(2) 0.000(2)
C2 0.073(3) 0.035(2) 0.059(3) 0.003(2) 0.013(3) -0.007(2)
C3 0.076(3) 0.045(3) 0.045(3) 0.004(2) 0.008(2) -0.006(2)
C4 0.038(2) 0.030(2) 0.046(2) -0.0015(17) 0.0103(18) 0.0033(16)
C5 0.053(3) 0.034(2) 0.043(2) 0.0068(18) 0.002(2) 0.0062(19)
C6 0.042(2) 0.039(2) 0.041(2) -0.0032(18) -0.0015(18) 0.0011(18)
C7 0.040(2) 0.030(2) 0.049(2) 0.0002(18) 0.0079(18) 0.0041(17)
C8 0.073(3) 0.036(2) 0.043(2) 0.0062(19) -0.005(2) 0.001(2)
C9 0.060(3) 0.040(2) 0.043(2) -0.0001(19) -0.002(2) -0.006(2)
C10 0.042(2) 0.030(2) 0.043(2) 0.0021(17) 0.0053(18) -0.0006(17)
C11 0.031(2) 0.042(2) 0.056(3) 0.004(2) 0.0031(18) -0.0003(17)
C12 0.039(2) 0.033(2) 0.060(3) 0.0053(19) 0.007(2) -0.0067(17)
C13 0.043(2) 0.029(2) 0.051(2) 0.0068(18) 0.0091(19) 0.0003(17)
C14 0.035(2) 0.039(2) 0.087(4) 0.011(2) -0.002(2) -0.0029(19)
C15 0.045(2) 0.034(2) 0.080(3) 0.009(2) 0.000(2) -0.0097(19)
C16 0.032(2) 0.036(2) 0.052(2) 0.0039(18) 0.0055(18) -0.0032(17)
C17 0.047(3) 0.050(3) 0.115(5) 0.033(3) 0.033(3) 0.005(2)
C18 0.047(3) 0.049(3) 0.101(4) 0.023(3) 0.029(3) 0.014(2)
C19 0.031(2) 0.043(2) 0.038(2) -0.0046(18) 0.0038(16) 0.0051(17)
C20 0.0233(18) 0.051(3) 0.044(2) -0.012(2) 0.0075(16) 0.0001(17)
C21 0.0290(18) 0.0283(19) 0.041(2) -0.0030(16) 0.0030(16) 0.0039(15)
C22 0.0292(18) 0.0278(19) 0.040(2) -0.0032(15) 0.0049(16) -0.0006(15)
C23 0.0288(18) 0.033(2) 0.039(2) -0.0030(16) 0.0032(16) 0.0015(15)
C24 0.033(2) 0.038(2) 0.050(2) 0.0001(19) 0.0045(18) 0.0111(17)
C25 0.047(2) 0.028(2) 0.050(2) 0.0009(18) 0.0128(19) 0.0039(17)
C26 0.034(2) 0.028(2) 0.057(3) -0.0019(18) 0.0092(18) -0.0035(16)
C27 0.069(3) 0.026(2) 0.089(4) 0.004(2) 0.024(3) 0.005(2)
C28 0.183(7) 0.038(3) 0.118(5) 0.007(3) 0.030(5) 0.018(4)
C28A 0.183(7) 0.037(3) 0.115(5) 0.006(3) 0.031(5) 0.019(4)
C29 0.183(7) 0.039(3) 0.118(5) 0.009(3) 0.029(5) 0.020(4)
C29A 0.184(7) 0.040(3) 0.118(5) 0.011(3) 0.027(5) 0.019(4)
C30 0.183(7) 0.039(3) 0.118(5) 0.011(3) 0.030(5) 0.018(4)
C30A 0.183(7) 0.039(3) 0.121(5) 0.010(3) 0.032(5) 0.017(4)

loop_
_atom_type_symbol
_atom_type_description
_atom_type_scat_dispersion_real
_atom_type_scat_dispersion_imag
_atom_type_scat_source
C C 0.0033 0.0016 'International Tables Vol C Tables 4.2.6.8 and 6.1.1.4'
H H 0.0000 0.0000 'International Tables Vol C Tables 4.2.6.8 and 6.1.1.4'
Cd Cd -0.8075 1.2024 'International Tables Vol C Tables 4.2.6.8 and 6.1.1.4'
N N 0.0061 0.0033 'International Tables Vol C Tables 4.2.6.8 and 6.1.1.4'
O O 0.0106 0.0060 'International Tables Vol C Tables 4.2.6.8 and 6.1.1.4'

loop_
_geom_angle_atom_site_label_1
_geom_angle_atom_site_label_2
_geom_angle_atom_site_label_3
_geom_angle
_geom_angle_site_symmetry_1
_geom_angle_site_symmetry_3
N5 Cd1 O4 145.35(11) 1_565 1_455
N5 Cd1 N1 90.12(12) 1_565 .
O4 Cd1 N1 86.63(12) 1_455 .
N5 Cd1 O2 88.57(11) 1_565 3_666
O4 Cd1 O2 93.54(11) 1_455 3_666
N1 Cd1 O2 177.93(11) . 3_666
N5 Cd1 O1 130.61(12) 1_565 .
O4 Cd1 O1 82.70(10) 1_455 .
N1 Cd1 O1 79.99(12) . .
O2 Cd1 O1 102.07(11) 3_666 .
N5 Cd1 O3 91.63(11) 1_565 1_455
O4 Cd1 O3 53.73(10) 1_455 1_455
N1 Cd1 O3 83.76(12) . 1_455
O2 Cd1 O3 94.68(10) 3_666 1_455
O1 Cd1 O3 134.23(10) . 1_455
N5 Cd1 O2 83.69(11) 1_565 .
O4 Cd1 O2 130.71(9) 1_455 .
N1 Cd1 O2 101.94(12) . .
O2 Cd1 O2 79.51(10) 3_666 .
O1 Cd1 O2 52.29(9) . .
O3 Cd1 O2 172.59(9) 1_455 .
C19 O1 Cd1 99.0(3) . .
C19 O2 Cd1 119.8(2) . 3_666
C19 O2 Cd1 86.0(2) . .
Cd1 O2 Cd1 100.49(10) 3_666 .
C20 O3 Cd1 87.4(2) . 1_655
C20 O4 Cd1 96.2(3) . 1_655
H5C O5 H5D 84.6 . .
C1 N1 C2 104.8(4) . .
C1 N1 Cd1 116.9(3) . .
C2 N1 Cd1 137.9(3) . .
C1 N2 C3 105.8(4) . .
C1 N2 C4 125.7(4) . .
C3 N2 C4 128.4(4) . .
C10 N3 C7 127.1(4) . .
C10 N3 H3A 116.4 . .
C7 N3 H3A 116.4 . .
C16 N4 C17 106.2(3) . .
C16 N4 C13 128.1(3) . .
C17 N4 C13 125.6(4) . .
C16 N5 C18 105.5(3) . .
C16 N5 Cd1 130.1(3) . 1_545
C18 N5 Cd1 123.9(3) . 1_545
N1 C1 N2 112.7(4) . .
N1 C1 H1A 123.6 . .
N2 C1 H1A 123.6 . .
C3 C2 N1 110.3(4) . .
C3 C2 H2A 124.9 . .
N1 C2 H2A 124.9 . .
C2 C3 N2 106.4(4) . .
C2 C3 H3B 126.8 . .
N2 C3 H3B 126.8 . .
C5 C4 C9 119.5(4) . .
C5 C4 N2 120.8(4) . .
C9 C4 N2 119.7(4) . .
C4 C5 C6 120.0(4) . .
C4 C5 H5B 120.0 . .
C6 C5 H5B 120.0 . .
C5 C6 C7 121.4(4) . .
C5 C6 H6A 119.3 . .
C7 C6 H6A 119.3 . .
C6 C7 C8 118.0(4) . .
C6 C7 N3 118.9(4) . .
C8 C7 N3 123.0(4) . .
C9 C8 C7 121.0(4) . .
C9 C8 H8A 119.5 . .
C7 C8 H8A 119.5 . .
C8 C9 C4 120.0(4) . .
C8 C9 H9A 120.0 . .
C4 C9 H9A 120.0 . .
C11 C10 N3 118.4(4) . .
C11 C10 C15 117.5(4) . .
N3 C10 C15 124.0(4) . .
C12 C11 C10 121.6(4) . .
C12 C11 H11A 119.2 . .
C10 C11 H11A 119.2 . .
C13 C12 C11 119.7(4) . .
C13 C12 H12A 120.2 . .
C11 C12 H12A 120.2 . .
C14 C13 C12 119.5(4) . .
C14 C13 N4 119.9(4) . .
C12 C13 N4 120.6(4) . .
C15 C14 C13 120.4(4) . .
C15 C14 H14A 119.8 . .
C13 C14 H14A 119.8 . .
C14 C15 C10 121.1(4) . .
C14 C15 H15A 119.4 . .
C10 C15 H15A 119.4 . .
N5 C16 N4 111.6(3) . .
N5 C16 H16A 124.2 . .
N4 C16 H16A 124.2 . .
C18 C17 N4 107.1(4) . .
C18 C17 H17A 126.4 . .
N4 C17 H17A 126.4 . .
C17 C18 N5 109.5(4) . .
C17 C18 H18A 125.2 . .
N5 C18 H18A 125.2 . .
O1 C19 O2 121.8(4) . .
O1 C19 C21 119.1(4) . .
O2 C19 C21 119.0(3) . .
O3 C20 O4 122.1(4) . .
O3 C20 C23 119.3(3) . .
O4 C20 C23 118.6(4) . .
C22 C21 C26 120.0(3) . .
C22 C21 C19 120.5(3) . .
C26 C21 C19 119.5(3) . .
C21 C22 C23 119.6(3) . .
C21 C22 H22A 120.2 . .
C23 C22 H22A 120.2 . .
C24 C23 C22 119.7(3) . .
C24 C23 C20 119.9(3) . .
C22 C23 C20 120.4(3) . .
C23 C24 C25 122.3(4) . .
C23 C24 H24A 118.8 . .
C25 C24 H24A 118.8 . .
C24 C25 C26 116.8(4) . .
C24 C25 C27 121.3(4) . .
C26 C25 C27 121.9(4) . .
C21 C26 C25 121.6(4) . .
C21 C26 H26A 119.2 . .
C25 C26 H26A 119.2 . .
C28A C27 C30A 111.0(8) . .
C28A C27 C25 111.2(5) . .
C30 C27 C25 111.8(9) . .
C30A C27 C25 112.9(5) . .
C30 C27 C28 108.9(16) . .
C25 C27 C28 108.3(8) . .
C28A C27 C29A 109.0(7) . .
C30A C27 C29A 102.0(8) . .
C25 C27 C29A 110.3(5) . .
C30 C27 C29 107.8(15) . .
C25 C27 C29 112.4(9) . .
C28 C27 C29 107.6(14) . .
C27 C28 H28A 109.5 . .
C27 C28 H28B 109.5 . .
H28A C28 H28B 109.5 . .
C27 C28 H28C 109.5 . .
H28A C28 H28C 109.5 . .
H28B C28 H28C 109.5 . .
C27 C28A H28D 109.5 . .
C27 C28A H28E 109.5 . .
H28D C28A H28E 109.5 . .
C27 C28A H28F 109.5 . .
H28D C28A H28F 109.5 . .
H28E C28A H28F 109.5 . .
C27 C29 H29A 109.5 . .
C27 C29 H29B 109.5 . .
H29A C29 H29B 109.5 . .
C27 C29 H29C 109.5 . .
H29A C29 H29C 109.5 . .
H29B C29 H29C 109.5 . .
C27 C29A H29D 109.5 . .
C27 C29A H29E 109.5 . .
H29D C29A H29E 109.5 . .
C27 C29A H29F 109.5 . .
H29D C29A H29F 109.5 . .
H29E C29A H29F 109.5 . .
C27 C30 H30A 109.5 . .
C27 C30 H30B 109.5 . .
H30A C30 H30B 109.5 . .
C27 C30 H30C 109.5 . .
H30A C30 H30C 109.5 . .
H30B C30 H30C 109.5 . .
C27 C30A H30D 109.5 . .
C27 C30A H30E 109.5 . .
H30D C30A H30E 109.5 . .
C27 C30A H30F 109.5 . .
H30D C30A H30F 109.5 . .
H30E C30A H30F 109.5 . .

loop_
_geom_bond_atom_site_label_1
_geom_bond_atom_site_label_2
_geom_bond_distance
_geom_bond_site_symmetry_2
Cd1 N5 2.286(3) 1_565
Cd1 O4 2.339(3) 1_455
Cd1 N1 2.358(4) .
Cd1 O2 2.363(3) 3_666
Cd1 O1 2.365(3) .
Cd1 O3 2.534(3) 1_455
Cd1 O2 2.635(3) .
O1 C19 1.258(5) .
O2 C19 1.278(5) .
O2 Cd1 2.363(3) 3_666
O3 C20 1.257(5) .
O3 Cd1 2.534(3) 1_655
O4 C20 1.267(5) .
O4 Cd1 2.339(3) 1_655
O5 H5C 0.8501 .
O5 H5D 0.8500 .
N1 C1 1.316(5) .
N1 C2 1.360(6) .
N2 C1 1.344(5) .
N2 C3 1.372(5) .
N2 C4 1.437(5) .
N3 C10 1.394(5) .
N3 C7 1.400(5) .
N3 H3A 0.8600 .
N4 C16 1.341(5) .
N4 C17 1.378(6) .
N4 C13 1.439(5) .
N5 C16 1.326(5) .
N5 C18 1.372(6) .
N5 Cd1 2.286(3) 1_545
C1 H1A 0.9300 .
C2 C3 1.355(6) .
C2 H2A 0.9300 .
C3 H3B 0.9300 .
C4 C5 1.381(6) .
C4 C9 1.391(6) .
C5 C6 1.384(6) .
C5 H5B 0.9300 .
C6 C7 1.385(6) .
C6 H6A 0.9300 .
C7 C8 1.396(6) .
C8 C9 1.381(6) .
C8 H8A 0.9300 .
C9 H9A 0.9300 .
C10 C11 1.390(5) .
C10 C15 1.397(6) .
C11 C12 1.387(6) .
C11 H11A 0.9300 .
C12 C13 1.384(6) .
C12 H12A 0.9300 .
C13 C14 1.382(6) .
C14 C15 1.379(6) .
C14 H14A 0.9300 .
C15 H15A 0.9300 .
C16 H16A 0.9300 .
C17 C18 1.341(6) .
C17 H17A 0.9300 .
C18 H18A 0.9300 .
C19 C21 1.503(5) .
C20 C23 1.514(5) .
C21 C22 1.391(5) .
C21 C26 1.394(5) .
C22 C23 1.395(5) .
C22 H22A 0.9300 .
C23 C24 1.385(5) .
C24 C25 1.401(6) .
C24 H24A 0.9300 .
C25 C26 1.405(5) .
C25 C27 1.519(6) .
C26 H26A 0.9300 .
C27 C28A 1.467(12) .
C27 C30 1.48(3) .
C27 C30A 1.489(13) .
C27 C28 1.52(3) .
C27 C29A 1.554(12) .
C27 C29 1.57(3) .
C28 H28A 0.9600 .
C28 H28B 0.9600 .
C28 H28C 0.9600 .
C28A H28D 0.9600 .
C28A H28E 0.9600 .
C28A H28F 0.9600 .
C29 H29A 0.9600 .
C29 H29B 0.9600 .
C29 H29C 0.9600 .
C29A H29D 0.9600 .
C29A H29E 0.9600 .
C29A H29F 0.9600 .
C30 H30A 0.9600 .
C30 H30B 0.9600 .
C30 H30C 0.9600 .
C30A H30D 0.9600 .
C30A H30E 0.9600 .
C30A H30F 0.9600 .

loop_
_geom_hbond_atom_site_label_D
_geom_hbond_atom_site_label_H
_geom_hbond_atom_site_label_A
_geom_hbond_distance_DH
_geom_hbond_distance_HA
_geom_hbond_distance_DA
_geom_hbond_angle_DHA
_geom_hbond_site_symmetry_A
O5 H5C O1 0.85 2.14 2.923(6) 153.7 .
O5 H5D O4 0.85 1.96 2.805(6) 173.5 1_455
N3 H3A O3 0.86 2.18 2.933(5) 146.0 2_645

loop_
_geom_torsion_atom_site_label_1
_geom_torsion_atom_site_label_2
_geom_torsion_atom_site_label_3
_geom_torsion_atom_site_label_4
_geom_torsion
_geom_torsion_site_symmetry_1
C2 N1 C1 N2 -0.6(5) .
Cd1 N1 C1 N2 173.9(3) .
C3 N2 C1 N1 1.3(5) .
C4 N2 C1 N1 -175.0(4) .
C1 N1 C2 C3 -0.4(6) .
Cd1 N1 C2 C3 -173.1(4) .
N1 C2 C3 N2 1.1(6) .
C1 N2 C3 C2 -1.4(5) .
C4 N2 C3 C2 174.7(4) .
C1 N2 C4 C5 157.2(4) .
C3 N2 C4 C5 -18.3(6) .
C1 N2 C4 C9 -22.1(6) .
C3 N2 C4 C9 162.5(4) .
C9 C4 C5 C6 0.2(6) .
N2 C4 C5 C6 -179.1(4) .
C4 C5 C6 C7 1.1(7) .
C5 C6 C7 C8 -1.3(6) .
C5 C6 C7 N3 175.4(4) .
C10 N3 C7 C6 143.5(4) .
C10 N3 C7 C8 -39.9(7) .
C6 C7 C8 C9 0.3(7) .
N3 C7 C8 C9 -176.3(4) .
C7 C8 C9 C4 1.0(7) .
C5 C4 C9 C8 -1.2(7) .
N2 C4 C9 C8 178.1(4) .
C7 N3 C10 C11 167.3(4) .
C7 N3 C10 C15 -15.4(7) .
N3 C10 C11 C12 176.6(4) .
C15 C10 C11 C12 -0.8(7) .
C10 C11 C12 C13 2.1(7) .
C11 C12 C13 C14 -1.6(7) .
C11 C12 C13 N4 -179.8(4) .
C16 N4 C13 C14 145.0(5) .
C17 N4 C13 C14 -32.4(7) .
C16 N4 C13 C12 -36.8(7) .
C17 N4 C13 C12 145.8(5) .
C12 C13 C14 C15 -0.2(7) .
N4 C13 C14 C15 178.0(5) .
C13 C14 C15 C10 1.6(8) .
C11 C10 C15 C14 -1.1(7) .
N3 C10 C15 C14 -178.3(5) .
C18 N5 C16 N4 0.0(5) .
Cd1 N5 C16 N4 171.8(3) 1_545
C17 N4 C16 N5 0.6(5) .
C13 N4 C16 N5 -177.2(4) .
C16 N4 C17 C18 -1.0(6) .
C13 N4 C17 C18 176.9(5) .
N4 C17 C18 N5 1.0(7) .
C16 N5 C18 C17 -0.6(6) .
Cd1 N5 C18 C17 -173.0(4) 1_545
Cd1 O1 C19 O2 10.4(4) .
Cd1 O1 C19 C21 -169.7(3) .
Cd1 O2 C19 O1 90.5(4) 3_666
Cd1 O2 C19 O1 -9.3(4) .
Cd1 O2 C19 C21 -89.3(4) 3_666
Cd1 O2 C19 C21 170.9(3) .
Cd1 O3 C20 O4 7.8(4) 1_655
Cd1 O3 C20 C23 -170.9(3) 1_655
Cd1 O4 C20 O3 -8.4(4) 1_655
Cd1 O4 C20 C23 170.2(3) 1_655
O1 C19 C21 C22 -178.0(4) .
O2 C19 C21 C22 1.9(6) .
O1 C19 C21 C26 1.5(6) .
O2 C19 C21 C26 -178.6(4) .
C26 C21 C22 C23 -1.3(6) .
C19 C21 C22 C23 178.1(3) .
C21 C22 C23 C24 0.0(6) .
C21 C22 C23 C20 178.1(3) .
O3 C20 C23 C24 151.3(4) .
O4 C20 C23 C24 -27.4(6) .
O3 C20 C23 C22 -26.7(6) .
O4 C20 C23 C22 154.5(4) .
C22 C23 C24 C25 1.9(6) .
C20 C23 C24 C25 -176.2(4) .
C23 C24 C25 C26 -2.3(6) .
C23 C24 C25 C27 177.4(4) .
C22 C21 C26 C25 0.9(6) .
C19 C21 C26 C25 -178.6(4) .
C24 C25 C26 C21 0.9(6) .
C27 C25 C26 C21 -178.8(4) .
C24 C25 C27 C28A -71.5(9) .
C26 C25 C27 C28A 108.1(8) .
C24 C25 C27 C30 113.7(16) .
C26 C25 C27 C30 -66.6(16) .
C24 C25 C27 C30A 163.0(7) .
C26 C25 C27 C30A -17.4(9) .
C24 C25 C27 C28 -126.4(13) .
C26 C25 C27 C28 53.3(13) .
C24 C25 C27 C29A 49.6(8) .
C26 C25 C27 C29A -130.8(7) .
C24 C25 C27 C29 -7.7(13) .
C26 C25 C27 C29 172.0(12) .
